data_7117596
loop_
_publ_author_name
'Rancan, Marzio'
'Armelao, Lidia'

_publ_section_title
;
 Exploiting dimensional variability in coordination polymers: solvent
 promotes reversible conversion between 3D and chiral 1D architectures.
;
_journal_issue 65
_journal_name_full 'Chemical communications (Cambridge, England)'
_journal_page_first 12947
_journal_page_last 12949
_journal_paper_doi 10.1039/c5cc04349b
_journal_volume 51
_journal_year 2015
_chemical_formula_moiety 'C9 H16 Cu0.5 N O2 S2, Cl O4'
_chemical_formula_sum 'C9 H16 Cl Cu0.5 N O6 S2'
_chemical_formula_weight 365.57
_space_group_crystal_system trigonal
_space_group_IT_number 154
_space_group_name_Hall 'P 32 2"'
_space_group_name_H-M_alt 'P 32 2 1'
_symmetry_space_group_name_Hall 'P 32 2"'
_symmetry_space_group_name_H-M 'P 32 2 1'
_atom_sites_solution_hydrogens geom
_atom_sites_solution_primary iterative
_audit_creation_date 2015-05-25
_audit_creation_method
;
Olex2 1.2
(compiled 2015.01.26 svn.r3150 for OlexSys, GUI svn.r4998)
;
_audit_update_record
;
2015-05-25 deposited with the CCDC.
2015-07-02 downloaded from the CCDC.
;
_cell_angle_alpha 90
_cell_angle_beta 90
_cell_angle_gamma 120
_cell_formula_units_Z 6
_cell_length_a 10.7314(2)
_cell_length_b 10.7314(2)
_cell_length_c 23.1419(6)
_cell_measurement_reflns_used 4245
_cell_measurement_temperature 293(2)
_cell_measurement_theta_max 28.6960
_cell_measurement_theta_min 2.8220
_cell_volume 2308.04(9)
_computing_cell_refinement
;
CrysAlisPro, Agilent Technologies,
Version 1.171.36.28 (release 01-02-2013 CrysAlis171 .NET)
(compiled Feb  1 2013,16:14:44)
;
_computing_data_collection
;
CrysAlisPro, Agilent Technologies,
Version 1.171.36.28 (release 01-02-2013 CrysAlis171 .NET)
(compiled Feb  1 2013,16:14:44)
;
_computing_data_reduction
;
CrysAlisPro, Agilent Technologies,
Version 1.171.36.28 (release 01-02-2013 CrysAlis171 .NET)
(compiled Feb  1 2013,16:14:44)
;
_computing_molecular_graphics 'Olex2 (Dolomanov et al., 2009)'
_computing_publication_material 'Olex2 (Dolomanov et al., 2009)'
_computing_structure_refinement 'ShelXL (Sheldrick, 2008)'
_computing_structure_solution 'olex2.solve (Bourhis et al., 2015)'
_diffrn_ambient_temperature 293(2)
_diffrn_detector_area_resol_mean 16.1274
_diffrn_measured_fraction_theta_full 1.000
_diffrn_measured_fraction_theta_max 0.902
_diffrn_measurement_details
;
  1 omega   24.00   53.00   1.0000   20.0000
omega____ theta____ kappa____ phi______ frames
    -       18.5818  -99.0000    0.0000 29

  2 omega   -3.00   91.00   1.0000   20.0000
omega____ theta____ kappa____ phi______ frames
    -       18.5818   38.0000    0.0000 94

  3 omega  -11.00   85.00   1.0000   20.0000
omega____ theta____ kappa____ phi______ frames
    -       18.5818   77.0000  120.0000 96
;
_diffrn_measurement_device_type 'Xcalibur, Eos, Gemini'
_diffrn_measurement_method '\w scans'
_diffrn_orient_matrix_UB_11 -0.0267527000
_diffrn_orient_matrix_UB_12 0.0204580000
_diffrn_orient_matrix_UB_13 -0.0240433000
_diffrn_orient_matrix_UB_21 0.0703409000
_diffrn_orient_matrix_UB_22 0.0376563000
_diffrn_orient_matrix_UB_23 -0.0118440000
_diffrn_orient_matrix_UB_31 -0.0127988000
_diffrn_orient_matrix_UB_32 -0.0631219000
_diffrn_orient_matrix_UB_33 -0.0148568000
_diffrn_radiation_monochromator graphite
_diffrn_radiation_type MoK\a
_diffrn_radiation_wavelength 0.71073
_diffrn_reflns_av_R_equivalents 0.0230
_diffrn_reflns_av_unetI/netI 0.0272
_diffrn_reflns_Laue_measured_fraction_full 1.000
_diffrn_reflns_Laue_measured_fraction_max 0.902
_diffrn_reflns_limit_h_max 14
_diffrn_reflns_limit_h_min -13
_diffrn_reflns_limit_k_max 14
_diffrn_reflns_limit_k_min -11
_diffrn_reflns_limit_l_max 30
_diffrn_reflns_limit_l_min -31
_diffrn_reflns_number 10534
_diffrn_reflns_point_group_measured_fraction_full 0.998
_diffrn_reflns_point_group_measured_fraction_max 0.862
_diffrn_reflns_theta_full 26.000
_diffrn_reflns_theta_max 29.237
_diffrn_reflns_theta_min 2.191
_diffrn_source 'Enhance (Mo) X-ray Source'
_exptl_absorpt_coefficient_mu 1.211
_exptl_absorpt_correction_T_max 1.00000
_exptl_absorpt_correction_T_min 0.85573
_exptl_absorpt_correction_type multi-scan
_exptl_absorpt_process_details
;
CrysAlisPro, Agilent Technologies,
Version 1.171.36.28 (release 01-02-2013 CrysAlis171 .NET)
(compiled Feb  1 2013,16:14:44)
Empirical absorption correction using spherical harmonics,
 implemented in SCALE3 ABSPACK scaling algorithm.
;
_exptl_crystal_colour 'light blue'
_exptl_crystal_density_diffrn 1.578
_exptl_crystal_description block
_exptl_crystal_F_000 1131
_exptl_crystal_size_max 0.35
_exptl_crystal_size_mid 0.1
_exptl_crystal_size_min 0.1
_refine_diff_density_max 0.569
_refine_diff_density_min -0.442
_refine_diff_density_rms 0.058
_refine_ls_abs_structure_details
;
 Flack x determined using 1246 quotients [(I+)-(I-)]/[(I+)+(I-)]
 (Parsons, Flack and Wagner, Acta Cryst. B69 (2013) 249-259).
;
_refine_ls_abs_structure_Flack 0.009(6)
_refine_ls_extinction_method none
_refine_ls_goodness_of_fit_ref 1.078
_refine_ls_hydrogen_treatment constr
_refine_ls_matrix_type full
_refine_ls_number_parameters 181
_refine_ls_number_reflns 3609
_refine_ls_number_restraints 0
_refine_ls_restrained_S_all 1.078
_refine_ls_R_factor_all 0.0380
_refine_ls_R_factor_gt 0.0334
_refine_ls_shift/su_max 0.000
_refine_ls_shift/su_mean 0.000
_refine_ls_structure_factor_coef Fsqd
_refine_ls_weighting_details 'w=1/[\s^2^(Fo^2^)+(0.0414P)^2^+0.9644P] where P=(Fo^2^+2Fc^2^)/3'
_refine_ls_weighting_scheme calc
_refine_ls_wR_factor_gt 0.0826
_refine_ls_wR_factor_ref 0.0854
_reflns_Friedel_coverage 0.667
_reflns_Friedel_fraction_full 0.994
_reflns_Friedel_fraction_max 0.809
_reflns_number_gt 3338
_reflns_number_total 3609
_reflns_threshold_expression 'I > 2\s(I)'
_cod_data_source_file c5cc04349b2.cif
_cod_data_source_block compound_2_P3221
_cod_original_cell_volume 2308.02(11)
_cod_original_formula_sum 'C9 H16 Cl Cu0.50 N O6 S2'
_cod_database_code 7117596
_shelx_space_group_comment
;
The symmetry employed for this shelxl refinement is uniquely defined
by the following loop, which should always be used as a source of
symmetry information in preference to the above space-group names.
They are only intended as comments.
;
_reflns_odcompleteness_completeness 99.89
_reflns_odcompleteness_iscentric 1
_reflns_odcompleteness_theta 26.32
_olex2_refinement_description
;
1. Fixed Uiso
 At 1.2 times of:
  All C(H) groups
 At 1.5 times of:
  All C(H,H,H) groups
2.a Aromatic/amide H refined with riding coordinates:
 C4(H4), C5(H5), C2(H2), C1(H1)
2.b Idealised Me refined as rotating group:
 C9(H9a,H9b,H9c), C8(H8a,H8b,H8c), C6(H6a,H6b,H6c), C7(H7a,H7b,H7c)
;

loop_
_space_group_symop_operation_xyz
'x, y, z'
'-y, x-y, z+2/3'
'-x+y, -x, z+1/3'
'x-y, -y, -z+1/3'
'-x, -x+y, -z+2/3'
'y, x, -z'

loop_
_atom_site_label
_atom_site_type_symbol
_atom_site_fract_x
_atom_site_fract_y
_atom_site_fract_z
_atom_site_U_iso_or_equiv
_atom_site_adp_type
_atom_site_occupancy
_atom_site_site_symmetry_order
_atom_site_calc_flag
_atom_site_refinement_flags_posn
_atom_site_refinement_flags_adp
_atom_site_refinement_flags_occupancy
Cu1 Cu 0.42836(5) 0.0000 0.6667 0.02433(14) Uani 1 2 d S T P
S2 S 0.75150(9) 0.15529(11) 0.63811(4) 0.0356(2) Uani 1 1 d . . .
S1 S 0.33145(13) -0.24259(12) 0.55294(4) 0.0453(3) Uani 1 1 d . . .
Cl1 Cl 0.67709(13) 0.81336(13) 0.38769(8) 0.0728(4) Uani 1 1 d . . .
O2 O 0.5991(2) 0.0865(3) 0.61302(10) 0.0345(6) Uani 1 1 d . . .
N1 N 0.3380(3) 0.0831(3) 0.61391(10) 0.0250(5) Uani 1 1 d . . .
O1 O 0.3321(3) -0.2176(3) 0.61699(11) 0.0417(6) Uani 1 1 d . . .
C3 C 0.2334(4) 0.1821(4) 0.52493(12) 0.0242(6) Uani 1 1 d . . .
C4 C 0.3614(4) 0.2748(4) 0.55427(15) 0.0302(7) Uani 1 1 d . . .
H4 H 0.4134 0.3717 0.5444 0.036 Uiso 1 1 calc R . .
C5 C 0.4099(4) 0.2220(4) 0.59786(14) 0.0295(7) Uani 1 1 d . . .
H5 H 0.4951 0.2846 0.6167 0.035 Uiso 1 1 calc R . .
C2 C 0.1568(4) 0.0413(4) 0.54431(15) 0.0280(7) Uani 1 1 d . . .
H2 H 0.0687 -0.0226 0.5276 0.034 Uiso 1 1 calc R . .
O6 O 0.6682(5) 0.9178(5) 0.4207(3) 0.124(2) Uani 1 1 d . . .
C9 C 0.8283(5) 0.3434(5) 0.6270(2) 0.0535(11) Uani 1 1 d . . .
H9A H 0.8235 0.3619 0.5867 0.080 Uiso 1 1 calc GR . .
H9B H 0.9270 0.3920 0.6393 0.080 Uiso 1 1 calc GR . .
H9C H 0.7759 0.3779 0.6490 0.080 Uiso 1 1 calc GR . .
C8 C 0.8508(5) 0.1202(6) 0.5853(2) 0.0605(13) Uani 1 1 d . . .
H8A H 0.8142 0.0185 0.5828 0.091 Uiso 1 1 calc GR . .
H8B H 0.9504 0.1678 0.5961 0.091 Uiso 1 1 calc GR . .
H8C H 0.8413 0.1556 0.5484 0.091 Uiso 1 1 calc GR . .
O3 O 0.5599(5) 0.6754(4) 0.4005(2) 0.0900(14) Uani 1 1 d . . .
C6 C 0.1767(6) -0.4120(7) 0.5396(3) 0.0742(18) Uani 1 1 d . . .
H6A H 0.1862 -0.4858 0.5592 0.111 Uiso 1 1 calc GR . .
H6B H 0.1673 -0.4308 0.4988 0.111 Uiso 1 1 calc GR . .
H6C H 0.0930 -0.4112 0.5537 0.111 Uiso 1 1 calc GR . .
C7 C 0.4655(6) -0.2887(8) 0.5402(3) 0.0813(19) Uani 1 1 d . . .
H7A H 0.5584 -0.2071 0.5482 0.122 Uiso 1 1 calc GR . .
H7B H 0.4616 -0.3167 0.5006 0.122 Uiso 1 1 calc GR . .
H7C H 0.4495 -0.3672 0.5649 0.122 Uiso 1 1 calc GR . .
C1 C 0.2114(4) -0.0043(4) 0.58846(16) 0.0302(8) Uani 1 1 d . . .
H1 H 0.1583 -0.0991 0.6010 0.036 Uiso 1 1 calc R . .
O5 O 0.8040(6) 0.8170(7) 0.3920(4) 0.177(4) Uani 1 1 d . . .
O4 O 0.6602(11) 0.8392(10) 0.3272(3) 0.184(4) Uani 1 1 d . . .

loop_
_atom_site_aniso_label
_atom_site_aniso_U_11
_atom_site_aniso_U_22
_atom_site_aniso_U_33
_atom_site_aniso_U_23
_atom_site_aniso_U_13
_atom_site_aniso_U_12
Cu1 0.0241(2) 0.0310(3) 0.0202(2) 0.0053(2) 0.00267(11) 0.01548(16)
S2 0.0280(4) 0.0403(5) 0.0388(5) 0.0096(4) 0.0058(3) 0.0174(4)
S1 0.0608(7) 0.0478(6) 0.0313(5) -0.0023(4) 0.0032(5) 0.0300(6)
Cl1 0.0438(6) 0.0427(6) 0.1307(13) -0.0036(7) 0.0202(7) 0.0206(5)
O2 0.0288(12) 0.0462(16) 0.0283(12) 0.0060(12) 0.0050(9) 0.0186(13)
N1 0.0230(14) 0.0278(14) 0.0235(11) 0.0041(11) 0.0005(11) 0.0122(11)
O1 0.0548(18) 0.0422(15) 0.0319(13) -0.0067(11) -0.0011(13) 0.0270(14)
C3 0.0244(16) 0.0289(17) 0.0224(14) -0.0006(14) -0.0015(13) 0.0156(13)
C4 0.0323(18) 0.0224(16) 0.0319(18) 0.0020(14) -0.0050(15) 0.0107(14)
C5 0.0281(18) 0.0297(16) 0.0275(16) 0.0022(13) -0.0049(14) 0.0121(14)
C2 0.0242(15) 0.0260(17) 0.0311(17) 0.0016(13) -0.0052(13) 0.0105(14)
O6 0.070(3) 0.056(3) 0.233(7) -0.045(3) 0.027(4) 0.023(2)
C9 0.047(2) 0.039(2) 0.068(3) 0.007(2) 0.008(2) 0.017(2)
C8 0.042(3) 0.070(3) 0.077(3) 0.007(3) 0.021(2) 0.034(3)
O3 0.067(3) 0.047(2) 0.134(4) -0.012(2) 0.010(3) 0.0113(19)
C6 0.056(3) 0.079(4) 0.073(4) -0.033(3) -0.004(3) 0.023(3)
C7 0.059(3) 0.107(5) 0.080(4) -0.033(4) 0.010(3) 0.044(3)
C1 0.0278(17) 0.0273(17) 0.0324(18) 0.0066(14) 0.0007(14) 0.0115(14)
O5 0.055(3) 0.115(5) 0.373(12) -0.059(6) -0.015(5) 0.052(3)
O4 0.239(10) 0.214(9) 0.138(6) 0.083(6) 0.079(6) 0.142(8)

loop_
_atom_type_symbol
_atom_type_description
_atom_type_scat_dispersion_real
_atom_type_scat_dispersion_imag
_atom_type_scat_source
C C 0.0033 0.0016 'International Tables Vol C Tables 4.2.6.8 and 6.1.1.4'
H H 0.0000 0.0000 'International Tables Vol C Tables 4.2.6.8 and 6.1.1.4'
Cl Cl 0.1484 0.1585 'International Tables Vol C Tables 4.2.6.8 and 6.1.1.4'
Cu Cu 0.3201 1.2651 'International Tables Vol C Tables 4.2.6.8 and 6.1.1.4'
N N 0.0061 0.0033 'International Tables Vol C Tables 4.2.6.8 and 6.1.1.4'
O O 0.0106 0.0060 'International Tables Vol C Tables 4.2.6.8 and 6.1.1.4'
S S 0.1246 0.1234 'International Tables Vol C Tables 4.2.6.8 and 6.1.1.4'

loop_
_geom_angle_atom_site_label_1
_geom_angle_atom_site_label_2
_geom_angle_atom_site_label_3
_geom_angle
_geom_angle_site_symmetry_1
_geom_angle_site_symmetry_3
O2 Cu1 O2 94.44(15) 4_556 .
O2 Cu1 N1 178.30(12) . 4_556
O2 Cu1 N1 87.20(10) . .
O2 Cu1 N1 87.20(10) 4_556 4_556
O2 Cu1 N1 178.30(12) 4_556 .
O2 Cu1 O1 85.32(11) . 4_556
O2 Cu1 O1 90.18(11) . .
O2 Cu1 O1 85.32(11) 4_556 .
O2 Cu1 O1 90.18(11) 4_556 4_556
N1 Cu1 N1 91.17(15) 4_556 .
N1 Cu1 O1 90.40(12) . 4_556
N1 Cu1 O1 94.24(10) . .
N1 Cu1 O1 90.40(12) 4_556 .
N1 Cu1 O1 94.24(10) 4_556 4_556
O1 Cu1 O1 173.37(16) 4_556 .
O2 S2 C9 105.6(2) . .
O2 S2 C8 104.2(2) . .
C9 S2 C8 98.9(2) . .
O1 S1 C6 105.8(2) . .
O1 S1 C7 106.4(2) . .
C7 S1 C6 99.2(3) . .
O6 Cl1 O3 110.1(3) . .
O6 Cl1 O4 107.9(5) . .
O3 Cl1 O4 105.7(5) . .
O5 Cl1 O6 114.1(4) . .
O5 Cl1 O3 111.8(4) . .
O5 Cl1 O4 106.7(6) . .
S2 O2 Cu1 119.61(13) . .
C5 N1 Cu1 121.3(2) . .
C1 N1 Cu1 119.9(2) . .
C1 N1 C5 118.2(3) . .
S1 O1 Cu1 128.63(17) . .
C4 C3 C3 121.4(2) . 6_556
C2 C3 C3 121.61(19) . 6_556
C2 C3 C4 117.0(3) . .
C3 C4 H4 120.1 . .
C5 C4 C3 119.9(3) . .
C5 C4 H4 120.1 . .
N1 C5 C4 122.2(3) . .
N1 C5 H5 118.9 . .
C4 C5 H5 118.9 . .
C3 C2 H2 120.0 . .
C1 C2 C3 120.0(3) . .
C1 C2 H2 120.0 . .
S2 C9 H9A 109.5 . .
S2 C9 H9B 109.5 . .
S2 C9 H9C 109.5 . .
H9A C9 H9B 109.5 . .
H9A C9 H9C 109.5 . .
H9B C9 H9C 109.5 . .
S2 C8 H8A 109.5 . .
S2 C8 H8B 109.5 . .
S2 C8 H8C 109.5 . .
H8A C8 H8B 109.5 . .
H8A C8 H8C 109.5 . .
H8B C8 H8C 109.5 . .
S1 C6 H6A 109.5 . .
S1 C6 H6B 109.5 . .
S1 C6 H6C 109.5 . .
H6A C6 H6B 109.5 . .
H6A C6 H6C 109.5 . .
H6B C6 H6C 109.5 . .
S1 C7 H7A 109.5 . .
S1 C7 H7B 109.5 . .
S1 C7 H7C 109.5 . .
H7A C7 H7B 109.5 . .
H7A C7 H7C 109.5 . .
H7B C7 H7C 109.5 . .
N1 C1 C2 122.5(3) . .
N1 C1 H1 118.7 . .
C2 C1 H1 118.7 . .

loop_
_geom_bond_atom_site_label_1
_geom_bond_atom_site_label_2
_geom_bond_distance
_geom_bond_site_symmetry_2
Cu1 O2 2.015(2) 4_556
Cu1 O2 2.015(2) .
Cu1 N1 2.022(2) .
Cu1 N1 2.022(2) 4_556
Cu1 O1 2.330(3) .
Cu1 O1 2.330(3) 4_556
S2 O2 1.532(3) .
S2 C9 1.777(5) .
S2 C8 1.781(5) .
S1 O1 1.506(3) .
S1 C6 1.772(6) .
S1 C7 1.764(6) .
Cl1 O6 1.398(5) .
Cl1 O3 1.414(4) .
Cl1 O5 1.347(5) .
Cl1 O4 1.455(7) .
N1 C5 1.344(4) .
N1 C1 1.341(4) .
C3 C3 1.498(6) 6_556
C3 C4 1.404(5) .
C3 C2 1.385(5) .
C4 H4 0.9300 .
C4 C5 1.380(5) .
C5 H5 0.9300 .
C2 H2 0.9300 .
C2 C1 1.383(5) .
C9 H9A 0.9600 .
C9 H9B 0.9600 .
C9 H9C 0.9600 .
C8 H8A 0.9600 .
C8 H8B 0.9600 .
C8 H8C 0.9600 .
C6 H6A 0.9600 .
C6 H6B 0.9600 .
C6 H6C 0.9600 .
C7 H7A 0.9600 .
C7 H7B 0.9600 .
C7 H7C 0.9600 .
C1 H1 0.9300 .

loop_
_geom_torsion_atom_site_label_1
_geom_torsion_atom_site_label_2
_geom_torsion_atom_site_label_3
_geom_torsion_atom_site_label_4
_geom_torsion
_geom_torsion_site_symmetry_1
Cu1 N1 C5 C4 168.2(3) .
Cu1 N1 C1 C2 -168.0(3) .
C3 C3 C4 C5 -176.3(4) 6_556
C3 C3 C2 C1 176.6(4) 6_556
C3 C4 C5 N1 -0.4(6) .
C3 C2 C1 N1 -0.2(5) .
C4 C3 C2 C1 -3.7(5) .
C5 N1 C1 C2 3.9(5) .
C2 C3 C4 C5 4.0(5) .
C9 S2 O2 Cu1 -109.4(2) .
C8 S2 O2 Cu1 147.0(2) .
C6 S1 O1 Cu1 -151.8(3) .
C7 S1 O1 Cu1 103.3(3) .
C1 N1 C5 C4 -3.5(5) .
